data_4338251
loop_
_publ_author_name
'Chitnis, Saurabh S.'
'Burford, Neil'
'McDonald, Robert'
'Ferguson, Michael J.'

_publ_section_title
;
 Prototypical Phosphine Complexes of Antimony(III).
;
_journal_issue 10
_journal_name_full 'Inorganic chemistry'
_journal_page_first 5359
_journal_page_last 5372
_journal_paper_doi 10.1021/ic500723y
_journal_volume 53
_journal_year 2014
_chemical_formula_moiety 'C42 H35 Cl2 P2 Sb'
_chemical_formula_sum 'C42 H35 Cl2 P2 Sb'
_chemical_formula_weight 794.29
_chemical_name_systematic
; 
 ? 
;
_space_group_crystal_system monoclinic
_space_group_IT_number 15
_space_group_name_Hall '-C 2yc'
_space_group_name_H-M_alt 'C 1 2/c 1'
_symmetry_space_group_name_Hall '-C 2yc'
_symmetry_space_group_name_H-M 'C 1 2/c 1'
_atom_sites_solution_hydrogens geom
_audit_creation_method SHELXL-2013
_cell_angle_alpha 90
_cell_angle_beta 96.6050(7)
_cell_angle_gamma 90
_cell_formula_units_Z 4
_cell_length_a 12.9097(2)
_cell_length_b 14.2568(2)
_cell_length_c 19.9245(3)
_cell_measurement_reflns_used 9358
_cell_measurement_temperature 173(2)
_cell_measurement_theta_max 71.33
_cell_measurement_theta_min 4.64
_cell_volume 3642.78(9)
_computing_cell_refinement 'Bruker SAINT'
_computing_data_collection 'Bruker APEX2'
_computing_data_reduction 'Bruker SAINT'
_computing_molecular_graphics 'Bruker SHELXTL'
_computing_publication_material 'Bruker SHELXTL'
_computing_structure_refinement 'SHELXL-2013 (Sheldrick, 2013)'
_computing_structure_solution 'DIRDIF-2008 (Beurskens et al., 2008)'
_diffrn_ambient_temperature 173(2)
_diffrn_measured_fraction_theta_full 0.975
_diffrn_measured_fraction_theta_max 0.969
_diffrn_measurement_device_type 'Bruker APEX-II CCD'
_diffrn_measurement_method '\f and \w scans'
_diffrn_radiation_type CuK\a
_diffrn_radiation_wavelength 1.54178
_diffrn_reflns_av_R_equivalents 0.0181
_diffrn_reflns_av_unetI/netI 0.0150
_diffrn_reflns_Laue_measured_fraction_full 0.975
_diffrn_reflns_Laue_measured_fraction_max 0.969
_diffrn_reflns_limit_h_max 15
_diffrn_reflns_limit_h_min -15
_diffrn_reflns_limit_k_max 17
_diffrn_reflns_limit_k_min -17
_diffrn_reflns_limit_l_max 24
_diffrn_reflns_limit_l_min -23
_diffrn_reflns_number 12186
_diffrn_reflns_point_group_measured_fraction_full 0.975
_diffrn_reflns_point_group_measured_fraction_max 0.969
_diffrn_reflns_theta_full 67.679
_diffrn_reflns_theta_max 71.388
_diffrn_reflns_theta_min 4.468
_exptl_absorpt_coefficient_mu 8.404
_exptl_absorpt_correction_T_max 0.6166
_exptl_absorpt_correction_T_min 0.3681
_exptl_absorpt_correction_type integration
_exptl_absorpt_process_details 'SADABS (Sheldrick, 2008)'
_exptl_crystal_colour yellow
_exptl_crystal_density_diffrn 1.448
_exptl_crystal_description prism
_exptl_crystal_F_000 1608
_exptl_crystal_size_max 0.235
_exptl_crystal_size_mid 0.118
_exptl_crystal_size_min 0.089
_refine_diff_density_max 0.182
_refine_diff_density_min -0.575
_refine_diff_density_rms 0.058
_refine_ls_extinction_method none
_refine_ls_goodness_of_fit_ref 1.111
_refine_ls_hydrogen_treatment constr
_refine_ls_matrix_type full
_refine_ls_number_parameters 214
_refine_ls_number_reflns 3446
_refine_ls_number_restraints 0
_refine_ls_restrained_S_all 1.111
_refine_ls_R_factor_all 0.0187
_refine_ls_R_factor_gt 0.0185
_refine_ls_shift/su_max 0.001
_refine_ls_shift/su_mean 0.000
_refine_ls_structure_factor_coef Fsqd
_refine_ls_weighting_details
; 
 w=1/[\s^2^(Fo^2^)+(0.0220P)^2^+2.8071P] 
 where P=(Fo^2^+2Fc^2^)/3 
;
_refine_ls_weighting_scheme calc
_refine_ls_wR_factor_gt 0.0473
_refine_ls_wR_factor_ref 0.0474
_reflns_Friedel_coverage 0.000
_reflns_number_gt 3412
_reflns_number_total 3446
_reflns_threshold_expression 'I > 2\s(I)'
_cod_data_source_file ic500723y_si_004.cif
_cod_data_source_block vic1388
_cod_depositor_comments 'Adding full bibliography for 4338238--4338252.cif.'
_cod_database_code 4338251
_shelx_space_group_comment
; 
The symmetry employed for this shelxl refinement is uniquely defined 
by the following loop, which should always be used as a source of 
symmetry information in preference to the above space-group names. 
They are only intended as comments. 
;
_shelx_estimated_absorpt_t_min 0.243
_shelx_estimated_absorpt_t_max 0.522
_shelxl_version_number 2013-2

loop_
_space_group_symop_operation_xyz
'x, y, z'
'-x, y, -z+1/2'
'x+1/2, y+1/2, z'
'-x+1/2, y+1/2, -z+1/2'
'-x, -y, -z'
'x, -y, z-1/2'
'-x+1/2, -y+1/2, -z'
'x+1/2, -y+1/2, z-1/2'

loop_
_atom_site_label
_atom_site_type_symbol
_atom_site_fract_x
_atom_site_fract_y
_atom_site_fract_z
_atom_site_U_iso_or_equiv
_atom_site_adp_type
_atom_site_occupancy
_atom_site_site_symmetry_order
_atom_site_calc_flag
_atom_site_refinement_flags_posn
_atom_site_refinement_flags_adp
_atom_site_refinement_flags_occupancy
Sb Sb 0.0000 0.22670(2) 0.2500 0.02758(5) Uani 1 2 d S T P
Cl Cl 0.18851(4) 0.22436(3) 0.31191(3) 0.04782(12) Uani 1 1 d . . .
P P 0.09743(3) 0.24585(3) 0.12808(2) 0.02267(8) Uani 1 1 d . . .
C1 C 0.0000 0.37845(15) 0.2500 0.0274(4) Uani 1 2 d S T P
C2 C 0.06927(14) 0.42771(12) 0.29552(9) 0.0358(4) Uani 1 1 d . . .
H2 H 0.1162 0.3949 0.3275 0.043 Uiso 1 1 calc R U .
C3 C 0.06969(17) 0.52538(14) 0.29421(12) 0.0501(5) Uani 1 1 d . . .
H3 H 0.1189 0.5588 0.3243 0.060 Uiso 1 1 calc R U .
C4 C 0.0000 0.57404(19) 0.2500 0.0572(8) Uani 1 2 d S T P
H4 H 0.0000 0.6407 0.2500 0.069 Uiso 1 2 calc R U P
C11 C 0.22016(12) 0.30933(11) 0.14256(8) 0.0285(3) Uani 1 1 d . . .
C12 C 0.21678(15) 0.40364(12) 0.16079(8) 0.0360(4) Uani 1 1 d . . .
H12 H 0.1517 0.4326 0.1652 0.043 Uiso 1 1 calc R U .
C13 C 0.30815(17) 0.45530(15) 0.17245(9) 0.0481(5) Uani 1 1 d . . .
H13 H 0.3055 0.5199 0.1839 0.058 Uiso 1 1 calc R U .
C14 C 0.40301(17) 0.41264(18) 0.16743(12) 0.0604(6) Uani 1 1 d . . .
H14 H 0.4656 0.4478 0.1763 0.072 Uiso 1 1 calc R U .
C15 C 0.40737(16) 0.31926(18) 0.14961(14) 0.0625(7) Uani 1 1 d . . .
H15 H 0.4729 0.2905 0.1461 0.075 Uiso 1 1 calc R U .
C16 C 0.31582(14) 0.26700(13) 0.13668(12) 0.0443(5) Uani 1 1 d . . .
H16 H 0.3188 0.2029 0.1239 0.053 Uiso 1 1 calc R U .
C21 C 0.02925(12) 0.29956(11) 0.05269(7) 0.0261(3) Uani 1 1 d . . .
C22 C -0.07306(16) 0.27364(15) 0.03234(11) 0.0472(5) Uani 1 1 d . . .
H22 H -0.1070 0.2302 0.0586 0.057 Uiso 1 1 calc R U .
C23 C -0.12612(16) 0.31084(17) -0.02619(10) 0.0502(5) Uani 1 1 d . . .
H23 H -0.1957 0.2916 -0.0402 0.060 Uiso 1 1 calc R U .
C24 C -0.07933(16) 0.37492(13) -0.06388(9) 0.0450(5) Uani 1 1 d . . .
H24 H -0.1160 0.4001 -0.1039 0.054 Uiso 1 1 calc R U .
C25 C 0.02127(19) 0.40259(16) -0.04326(11) 0.0578(6) Uani 1 1 d . . .
H25 H 0.0536 0.4480 -0.0688 0.069 Uiso 1 1 calc R U .
C26 C 0.07627(15) 0.36473(14) 0.01467(9) 0.0430(4) Uani 1 1 d . . .
H26 H 0.1461 0.3837 0.0281 0.052 Uiso 1 1 calc R U .
C31 C 0.12884(11) 0.12786(11) 0.10242(8) 0.0260(3) Uani 1 1 d . . .
C32 C 0.15052(12) 0.06040(12) 0.15267(9) 0.0317(3) Uani 1 1 d . . .
H32 H 0.1495 0.0773 0.1987 0.038 Uiso 1 1 calc R U .
C33 C 0.17351(15) -0.03099(13) 0.13609(10) 0.0444(4) Uani 1 1 d . . .
H33 H 0.1877 -0.0768 0.1706 0.053 Uiso 1 1 calc R U .
C34 C 0.1757(2) -0.05516(16) 0.06934(12) 0.0615(6) Uani 1 1 d . . .
H34 H 0.1921 -0.1177 0.0578 0.074 Uiso 1 1 calc R U .
C35 C 0.1543(2) 0.01112(17) 0.01906(12) 0.0651(7) Uani 1 1 d . . .
H35 H 0.1561 -0.0061 -0.0269 0.078 Uiso 1 1 calc R U .
C36 C 0.13015(17) 0.10245(14) 0.03509(9) 0.0450(4) Uani 1 1 d . . .
H36 H 0.1146 0.1475 0.0003 0.054 Uiso 1 1 calc R U .

loop_
_atom_site_aniso_label
_atom_site_aniso_U_11
_atom_site_aniso_U_22
_atom_site_aniso_U_33
_atom_site_aniso_U_23
_atom_site_aniso_U_13
_atom_site_aniso_U_12
Sb 0.03559(8) 0.01881(8) 0.02640(8) 0.000 -0.00469(6) 0.000
Cl 0.0507(3) 0.0393(2) 0.0475(3) 0.00518(18) -0.0195(2) 0.00103(18)
P 0.02619(18) 0.02148(17) 0.02022(18) 0.00115(13) 0.00208(14) -0.00067(13)
C1 0.0379(11) 0.0204(10) 0.0255(10) 0.000 0.0105(9) 0.000
C2 0.0451(9) 0.0293(8) 0.0343(9) -0.0070(7) 0.0106(8) -0.0060(7)
C3 0.0586(12) 0.0315(10) 0.0643(13) -0.0184(9) 0.0249(10) -0.0122(8)
C4 0.0658(19) 0.0207(12) 0.092(2) 0.000 0.0367(18) 0.000
C11 0.0313(7) 0.0311(8) 0.0225(7) 0.0056(6) -0.0003(6) -0.0063(6)
C12 0.0475(9) 0.0356(9) 0.0259(8) -0.0026(6) 0.0076(7) -0.0112(7)
C13 0.0664(13) 0.0468(11) 0.0305(9) -0.0029(8) 0.0028(9) -0.0287(10)
C14 0.0498(12) 0.0702(15) 0.0562(13) 0.0165(11) -0.0148(10) -0.0337(11)
C15 0.0306(9) 0.0673(15) 0.0862(17) 0.0280(13) -0.0075(10) -0.0077(9)
C16 0.0307(9) 0.0395(10) 0.0610(13) 0.0166(8) -0.0015(8) -0.0011(7)
C21 0.0316(7) 0.0260(7) 0.0205(7) -0.0008(6) 0.0022(6) 0.0038(6)
C22 0.0379(10) 0.0651(14) 0.0361(10) 0.0147(9) -0.0062(8) -0.0112(8)
C23 0.0411(10) 0.0694(14) 0.0366(10) 0.0055(9) -0.0107(8) 0.0010(9)
C24 0.0615(12) 0.0391(10) 0.0306(9) 0.0029(7) -0.0109(8) 0.0143(8)
C25 0.0750(14) 0.0535(12) 0.0415(11) 0.0245(10) -0.0076(10) -0.0104(11)
C26 0.0451(10) 0.0463(10) 0.0357(9) 0.0139(8) -0.0034(8) -0.0071(8)
C31 0.0253(7) 0.0257(7) 0.0273(8) -0.0024(6) 0.0046(6) 0.0011(5)
C32 0.0333(8) 0.0307(8) 0.0314(8) 0.0009(6) 0.0047(6) 0.0069(6)
C33 0.0506(10) 0.0325(9) 0.0500(11) 0.0022(8) 0.0058(9) 0.0147(8)
C34 0.0837(16) 0.0384(11) 0.0612(14) -0.0154(10) 0.0031(12) 0.0252(11)
C35 0.1020(19) 0.0534(13) 0.0399(11) -0.0174(10) 0.0084(12) 0.0245(13)
C36 0.0665(12) 0.0400(10) 0.0290(9) -0.0032(7) 0.0074(8) 0.0116(9)

loop_
_atom_type_symbol
_atom_type_description
_atom_type_scat_dispersion_real
_atom_type_scat_dispersion_imag
_atom_type_scat_source
C C 0.0181 0.0091 'International Tables Vol C Tables 4.2.6.8 and 6.1.1.4'
H H 0.0000 0.0000 'International Tables Vol C Tables 4.2.6.8 and 6.1.1.4'
P P 0.2955 0.4335 'International Tables Vol C Tables 4.2.6.8 and 6.1.1.4'
Cl Cl 0.3639 0.7018 'International Tables Vol C Tables 4.2.6.8 and 6.1.1.4'
Sb Sb -0.0562 5.8946 'International Tables Vol C Tables 4.2.6.8 and 6.1.1.4'

loop_
_geom_angle_atom_site_label_1
_geom_angle_atom_site_label_2
_geom_angle_atom_site_label_3
_geom_angle
_geom_angle_site_symmetry_1
_geom_angle_site_symmetry_3
C1 Sb Cl 90.734(10) . .
C1 Sb Cl 90.735(10) . 2
Cl Sb Cl 178.53(2) . 2
C1 Sb P 84.549(8) . .
Cl Sb P 85.722(15) . .
Cl Sb P 94.419(15) 2 .
C1 Sb P 84.548(8) . 2
Cl Sb P 94.418(15) . 2
Cl Sb P 85.721(15) 2 2
P Sb P 169.098(16) . 2
C31 P C11 106.67(7) . .
C31 P C21 105.05(7) . .
C11 P C21 104.55(7) . .
C31 P Sb 106.46(5) . .
C11 P Sb 111.79(5) . .
C21 P Sb 121.35(5) . .
C2 C1 C2 119.2(2) 2 .
C2 C1 Sb 120.38(11) 2 .
C2 C1 Sb 120.38(11) . .
C1 C2 C3 119.80(19) . .
C4 C3 C2 120.9(2) . .
C3 C4 C3 119.3(2) . 2
C16 C11 C12 119.65(16) . .
C16 C11 P 122.42(13) . .
C12 C11 P 117.92(13) . .
C13 C12 C11 120.26(19) . .
C14 C13 C12 119.9(2) . .
C15 C14 C13 120.40(18) . .
C14 C15 C16 120.2(2) . .
C11 C16 C15 119.6(2) . .
C26 C21 C22 118.85(15) . .
C26 C21 P 122.26(13) . .
C22 C21 P 118.89(13) . .
C21 C22 C23 120.35(18) . .
C24 C23 C22 120.70(19) . .
C23 C24 C25 119.33(17) . .
C24 C25 C26 120.72(19) . .
C21 C26 C25 120.03(18) . .
C36 C31 C32 119.30(15) . .
C36 C31 P 122.68(13) . .
C32 C31 P 118.01(12) . .
C33 C32 C31 120.59(16) . .
C34 C33 C32 119.65(18) . .
C33 C34 C35 120.28(19) . .
C34 C35 C36 120.5(2) . .
C35 C36 C31 119.68(18) . .

loop_
_geom_bond_atom_site_label_1
_geom_bond_atom_site_label_2
_geom_bond_distance
_geom_bond_site_symmetry_2
Sb C1 2.163(2) .
Sb Cl 2.5989(4) .
Sb Cl 2.5989(4) 2
Sb P 2.8741(4) .
Sb P 2.8741(4) 2
P C31 1.8174(15) .
P C11 1.8187(15) .
P C21 1.8204(15) .
C1 C2 1.389(2) 2
C1 C2 1.389(2) .
C2 C3 1.393(3) .
C3 C4 1.373(3) .
C4 C3 1.373(3) 2
C11 C16 1.391(3) .
C11 C12 1.395(2) .
C12 C13 1.387(2) .
C13 C14 1.381(3) .
C14 C15 1.381(4) .
C15 C16 1.396(3) .
C21 C26 1.382(2) .
C21 C22 1.386(2) .
C22 C23 1.388(3) .
C23 C24 1.367(3) .
C24 C25 1.374(3) .
C25 C26 1.392(3) .
C31 C36 1.392(2) .
C31 C32 1.393(2) .
C32 C33 1.385(2) .
C33 C34 1.377(3) .
C34 C35 1.382(3) .
C35 C36 1.385(3) .

loop_
_geom_torsion_atom_site_label_1
_geom_torsion_atom_site_label_2
_geom_torsion_atom_site_label_3
_geom_torsion_atom_site_label_4
_geom_torsion
_geom_torsion_site_symmetry_1
_geom_torsion_site_symmetry_4
C1 Sb P C31 176.10(5) . .
Cl Sb P C31 84.95(5) . .
Cl Sb P C31 -93.59(5) 2 .
P Sb P C31 176.10(5) 2 .
C1 Sb P C11 59.98(6) . .
Cl Sb P C11 -31.17(6) . .
Cl Sb P C11 150.30(6) 2 .
P Sb P C11 59.99(6) 2 .
C1 Sb P C21 -64.10(6) . .
Cl Sb P C21 -155.25(6) . .
Cl Sb P C21 26.21(6) 2 .
P Sb P C21 -64.10(6) 2 .
Cl Sb C1 C2 159.38(8) . 2
Cl Sb C1 C2 -20.62(8) 2 2
P Sb C1 C2 73.75(8) . 2
P Sb C1 C2 -106.25(8) 2 2
Cl Sb C1 C2 -20.62(8) . .
Cl Sb C1 C2 159.38(8) 2 .
P Sb C1 C2 -106.26(8) . .
P Sb C1 C2 73.74(8) 2 .
C2 C1 C2 C3 -1.11(13) 2 .
Sb C1 C2 C3 178.89(13) . .
C1 C2 C3 C4 2.3(3) . .
C2 C3 C4 C3 -1.14(13) . 2
C31 P C11 C16 -2.71(17) . .
C21 P C11 C16 -113.66(15) . .
Sb P C11 C16 113.28(15) . .
C31 P C11 C12 177.90(12) . .
C21 P C11 C12 66.95(14) . .
Sb P C11 C12 -66.11(13) . .
C16 C11 C12 C13 0.6(3) . .
P C11 C12 C13 179.97(13) . .
C11 C12 C13 C14 -1.4(3) . .
C12 C13 C14 C15 1.2(3) . .
C13 C14 C15 C16 -0.2(4) . .
C12 C11 C16 C15 0.5(3) . .
P C11 C16 C15 -178.90(17) . .
C14 C15 C16 C11 -0.7(4) . .
C31 P C21 C26 -104.40(15) . .
C11 P C21 C26 7.72(17) . .
Sb P C21 C26 135.11(14) . .
C31 P C21 C22 75.02(16) . .
C11 P C21 C22 -172.86(15) . .
Sb P C21 C22 -45.47(17) . .
C26 C21 C22 C23 1.7(3) . .
P C21 C22 C23 -177.79(17) . .
C21 C22 C23 C24 -1.4(4) . .
C22 C23 C24 C25 -0.1(3) . .
C23 C24 C25 C26 1.2(4) . .
C22 C21 C26 C25 -0.5(3) . .
P C21 C26 C25 178.90(17) . .
C24 C25 C26 C21 -0.9(4) . .
C11 P C31 C36 -91.46(16) . .
C21 P C31 C36 19.15(16) . .
Sb P C31 C36 149.03(14) . .
C11 P C31 C32 89.70(13) . .
C21 P C31 C32 -159.69(12) . .
Sb P C31 C32 -29.81(13) . .
C36 C31 C32 C33 0.2(3) . .
P C31 C32 C33 179.09(14) . .
C31 C32 C33 C34 0.5(3) . .
C32 C33 C34 C35 -0.5(4) . .
C33 C34 C35 C36 -0.1(4) . .
C34 C35 C36 C31 0.8(4) . .
C32 C31 C36 C35 -0.9(3) . .
P C31 C36 C35 -179.70(19) . .
